data_9015995
loop_
_publ_author_name
'Ondrus, P.'
'Veselovsky, F.'
'Gabasova, A.'
'Hlousek, J.'
'Srein, V.'
'Vavrnn, I.'
'Skala, R.'
'Sejkora, J.'
'Drabek, M.'

_publ_section_title
;
 Primary minerals of the Jachymov ore district
 Sample MP511
;
_journal_name_full 'Journal of the Czech Geological Society'
_journal_page_first 19
_journal_page_last 147
_journal_volume 48
_journal_year 2003
_chemical_compound_source 'Jachymov, Bohemia, Czech Republic'
_chemical_formula_sum 'As Co0.01 Ni0.97 S0.02'
_chemical_name_mineral Nickelite
_space_group_IT_number 186
_symmetry_space_group_name_Hall 'P 6c -2c'
_symmetry_space_group_name_H-M 'P 63 m c'
_cell_angle_alpha 90
_cell_angle_beta 90
_cell_angle_gamma 120
_cell_formula_units_Z 2
_cell_length_a 3.6190
_cell_length_b 3.6190
_cell_length_c 5.036
_cell_volume 57.121
_database_code_amcsd 0017594
_exptl_crystal_density_diffrn 7.738
_cod_depositor_comments
;
 Added the _cell_formula_units_Z data item.

 Antanas Vaitkus,
 2021-04-22
;
_cod_original_formula_sum 'Ni.97 Co.01 As S.02'
_cod_database_code 9015995

loop_
_space_group_symop_operation_xyz
x,y,z
-x,-x+y,1/2+z
x-y,x,1/2+z
-y,-x,z
-y,x-y,z
x-y,-y,1/2+z
-x,-y,1/2+z
x,x-y,z
-x+y,-x,z
y,x,1/2+z
y,-x+y,1/2+z
-x+y,y,z

loop_
_atom_site_label
_atom_site_fract_x
_atom_site_fract_y
_atom_site_fract_z
_atom_site_occupancy
Ni 0.00000 0.00000 0.00000 0.97000
Co 0.00000 0.00000 0.00000 0.01000
As 0.33333 0.66667 0.25000 1.00000
S 0.33333 0.66667 0.25000 0.02000

loop_
_cod_related_entry_id
_cod_related_entry_database
_cod_related_entry_code
1 AMCSD 0017594
